data_7251719
loop_
_publ_author_name
'Massad, Younes'
'Zych, Arkadiusz'
'Duttine, Mathieu'
'Bassani, Dario M.'
'Robert, Fr\'ed\'eric'
'Landais, Yannick'

_publ_section_title
;
 H-bond mediated photocatalyzed oxidation of oximes under visible light
 and air. A general route toward dioxazoles, oxadiazoles and isoxazoles
;
_journal_issue 12
_journal_name_full 'Green Chemistry'
_journal_page_first 5482
_journal_page_last 5492
_journal_paper_doi 10.1039/D5GC06840A
_journal_volume 28
_journal_year 2026
_chemical_formula_moiety 'C16 H9 F3 N2 O2'
_chemical_formula_sum 'C16 H9 F3 N2 O2'
_chemical_formula_weight 318.25
_chemical_name_systematic YM240
_space_group_crystal_system triclinic
_space_group_IT_number 2
_space_group_name_Hall '-P 1'
_space_group_name_H-M_alt 'P -1'
_atom_sites_solution_hydrogens geom
_audit_creation_method SHELXL-2018/3
_audit_update_record
;
2025-09-19 deposited with the CCDC.	2026-02-26 downloaded from the CCDC.
;
_cell_angle_alpha 92.407(2)
_cell_angle_beta 99.423(2)
_cell_angle_gamma 91.424(2)
_cell_formula_units_Z 2
_cell_length_a 7.7206(5)
_cell_length_b 9.3225(6)
_cell_length_c 10.2659(7)
_cell_measurement_reflns_used 2296
_cell_measurement_temperature 150(2)
_cell_measurement_theta_max 26.406
_cell_measurement_theta_min 2.013
_cell_volume 727.90(8)
_computing_cell_refinement 'SAINT v8.34A (Bruker AXS Inc.)'
_computing_data_collection 'APEX2 20133.10-0 (Bruker AXS Inc.)'
_computing_data_reduction 'SAINT v8.34A (Bruker AXS Inc.)'
_computing_structure_refinement 'SHELXL-2018/3 (Sheldrick, 2018)'
_computing_structure_solution 'SUPERFLIP(Palatinus & Chapuis, 2007) EDMA(Palatinus et al., 2012)'
_diffrn_ambient_temperature 150(2)
_diffrn_detector_area_resol_mean 8.3333
_diffrn_measured_fraction_theta_full 1.000
_diffrn_measured_fraction_theta_max 1.000
_diffrn_measurement_device_type 'Bruker APEX Duo'
_diffrn_measurement_method 'phi and omega scans'
_diffrn_radiation_type MoK\a
_diffrn_radiation_wavelength 0.71073
_diffrn_reflns_av_R_equivalents 0.0315
_diffrn_reflns_av_unetI/netI 0.0223
_diffrn_reflns_Laue_measured_fraction_full 1.000
_diffrn_reflns_Laue_measured_fraction_max 1.000
_diffrn_reflns_limit_h_max 9
_diffrn_reflns_limit_h_min -9
_diffrn_reflns_limit_k_max 11
_diffrn_reflns_limit_k_min -11
_diffrn_reflns_limit_l_max 12
_diffrn_reflns_limit_l_min -12
_diffrn_reflns_number 20696
_diffrn_reflns_point_group_measured_fraction_full 1.000
_diffrn_reflns_point_group_measured_fraction_max 1.000
_diffrn_reflns_theta_full 25.242
_diffrn_reflns_theta_max 26.406
_diffrn_reflns_theta_min 2.013
_diffrn_source 'microfocus sealed tude'
_exptl_absorpt_coefficient_mu 0.123
_exptl_absorpt_correction_T_max 0.7454
_exptl_absorpt_correction_T_min 0.7258
_exptl_absorpt_correction_type multi-scan
_exptl_absorpt_process_details 'SADABS v2012/1 (Bruker AXS)'
_exptl_crystal_colour colorless
_exptl_crystal_density_diffrn 1.452
_exptl_crystal_density_meas ?
_exptl_crystal_description plate
_exptl_crystal_F_000 324
_exptl_crystal_size_max 0.150
_exptl_crystal_size_mid 0.050
_exptl_crystal_size_min 0.040
_refine_diff_density_max 0.225
_refine_diff_density_min -0.192
_refine_diff_density_rms 0.035
_refine_ls_extinction_method none
_refine_ls_goodness_of_fit_ref 1.001
_refine_ls_hydrogen_treatment constr
_refine_ls_matrix_type full
_refine_ls_number_parameters 208
_refine_ls_number_reflns 2991
_refine_ls_number_restraints 0
_refine_ls_restrained_S_all 1.001
_refine_ls_R_factor_all 0.0502
_refine_ls_R_factor_gt 0.0324
_refine_ls_shift/su_max 0.000
_refine_ls_shift/su_mean 0.000
_refine_ls_structure_factor_coef Fsqd
_refine_ls_weighting_details 'w=1/[\s^2^(Fo^2^)+(0.0348P)^2^+0.2394P] where P=(Fo^2^+2Fc^2^)/3'
_refine_ls_weighting_scheme calc
_refine_ls_wR_factor_gt 0.0746
_refine_ls_wR_factor_ref 0.0847
_reflns_Friedel_coverage 0.000
_reflns_number_gt 2296
_reflns_number_total 2991
_reflns_threshold_expression 'I > 2\s(I)'
_cod_data_source_file d5gc06840a2.cif
_cod_data_source_block shelx_CCDC1
_cod_depositor_comments
;
The following automatic conversions were performed:

data item '_exptl_crystal_density_meas' value 'not measured' was
changed to '?' -- the value is perceived as not measured.

Automatic conversion script
Id: cif_fix_values 8170 2020-07-09 18:12:32Z antanas 

 Adding full bibliography for 7251718--7251719.cif.
;
_cod_database_code 7251719
_shelx_shelxl_version_number 2018/3
_shelx_space_group_comment
;
The symmetry employed for this shelxl refinement is uniquely defined
by the following loop, which should always be used as a source of
symmetry information in preference to the above space-group names.
They are only intended as comments.
;
_shelx_estimated_absorpt_t_min 0.982
_shelx_estimated_absorpt_t_max 0.995

loop_
_space_group_symop_operation_xyz
'x, y, z'
'-x, -y, -z'

loop_
_atom_site_label
_atom_site_type_symbol
_atom_site_fract_x
_atom_site_fract_y
_atom_site_fract_z
_atom_site_U_iso_or_equiv
_atom_site_adp_type
_atom_site_occupancy
_atom_site_site_symmetry_order
_atom_site_calc_flag
_atom_site_refinement_flags_posn
_atom_site_refinement_flags_adp
_atom_site_refinement_flags_occupancy
_atom_site_disorder_assembly
_atom_site_disorder_group
F1 F 0.41038(11) 0.14639(10) 0.54826(9) 0.0427(2) Uani 1 1 d . . . . .
F2 F 0.13857(13) 0.18256(10) 0.55943(9) 0.0471(3) Uani 1 1 d . . . . .
F3 F 0.21739(12) -0.02575(9) 0.49704(9) 0.0438(2) Uani 1 1 d . . . . .
O1 O 0.04328(12) 0.11149(10) 0.28826(10) 0.0310(2) Uani 1 1 d . . . . .
O2 O 0.33028(12) 0.08001(10) 0.27668(10) 0.0304(2) Uani 1 1 d . . . . .
N1 N -0.67648(19) -0.37498(17) -0.08348(16) 0.0528(4) Uani 1 1 d . . . . .
N2 N 0.22418(15) -0.02938(12) 0.19637(11) 0.0283(3) Uani 1 1 d . . . . .
C14 C 0.2918(3) 0.61141(19) 0.31144(18) 0.0557(5) Uani 1 1 d . . . . .
H14 H 0.308407 0.711617 0.302562 0.067 Uiso 1 1 calc R U . . .
C13 C 0.4330(3) 0.52336(18) 0.32158(17) 0.0486(4) Uani 1 1 d . . . . .
H13 H 0.547267 0.562874 0.320090 0.058 Uiso 1 1 calc R U . . .
C12 C 0.4092(2) 0.37716(16) 0.33396(15) 0.0375(4) Uani 1 1 d . . . . .
H12 H 0.507043 0.316461 0.341388 0.045 Uiso 1 1 calc R U . . .
C11 C 0.24262(19) 0.31966(15) 0.33550(13) 0.0309(3) Uani 1 1 d . . . . .
C9 C 0.21632(17) 0.16055(15) 0.34605(14) 0.0279(3) Uani 1 1 d . . . . .
C8 C 0.06599(17) -0.00368(14) 0.20728(13) 0.0250(3) Uani 1 1 d . . . . .
C5 C -0.08998(17) -0.08531(14) 0.14197(13) 0.0249(3) Uani 1 1 d . . . . .
C6 C -0.25501(18) -0.04086(16) 0.16060(14) 0.0304(3) Uani 1 1 d . . . . .
H6 H -0.265800 0.043543 0.213436 0.037 Uiso 1 1 calc R U . . .
C7 C -0.40300(18) -0.11954(16) 0.10223(14) 0.0330(3) Uani 1 1 d . . . . .
H7 H -0.515976 -0.089569 0.114997 0.040 Uiso 1 1 calc R U . . .
C2 C -0.38685(18) -0.24254(16) 0.02481(14) 0.0304(3) Uani 1 1 d . . . . .
C1 C -0.5462(2) -0.31976(17) -0.03610(16) 0.0379(4) Uani 1 1 d . . . . .
C4 C -0.07387(18) -0.20883(15) 0.06340(13) 0.0278(3) Uani 1 1 d . . . . .
H4 H 0.039095 -0.238360 0.050152 0.033 Uiso 1 1 calc R U . . .
C3 C -0.22163(18) -0.28784(15) 0.00513(14) 0.0307(3) Uani 1 1 d . . . . .
H3 H -0.211201 -0.372208 -0.047858 0.037 Uiso 1 1 calc R U . . .
C10 C 0.24657(19) 0.11505(16) 0.48972(15) 0.0332(3) Uani 1 1 d . . . . .
C16 C 0.1000(2) 0.40822(18) 0.32563(17) 0.0441(4) Uani 1 1 d . . . . .
H16 H -0.014596 0.369174 0.326722 0.053 Uiso 1 1 calc R U . . .
C15 C 0.1264(3) 0.55465(19) 0.31412(19) 0.0579(5) Uani 1 1 d . . . . .
H15 H 0.029442 0.616160 0.308046 0.069 Uiso 1 1 calc R U . . .

loop_
_atom_site_aniso_label
_atom_site_aniso_U_11
_atom_site_aniso_U_22
_atom_site_aniso_U_33
_atom_site_aniso_U_23
_atom_site_aniso_U_13
_atom_site_aniso_U_12
F1 0.0419(5) 0.0440(5) 0.0381(5) 0.0090(4) -0.0072(4) -0.0020(4)
F2 0.0579(6) 0.0556(6) 0.0318(5) 0.0024(4) 0.0180(4) 0.0107(5)
F3 0.0540(6) 0.0352(5) 0.0424(5) 0.0111(4) 0.0073(4) -0.0038(4)
O1 0.0254(5) 0.0345(6) 0.0329(5) -0.0071(4) 0.0052(4) 0.0062(4)
O2 0.0249(5) 0.0289(5) 0.0379(6) -0.0044(4) 0.0079(4) 0.0021(4)
N1 0.0358(8) 0.0548(9) 0.0643(10) 0.0049(8) -0.0013(7) -0.0061(7)
N2 0.0265(6) 0.0261(6) 0.0329(6) -0.0010(5) 0.0073(5) 0.0014(5)
C14 0.0874(15) 0.0277(9) 0.0477(11) 0.0054(8) -0.0027(10) 0.0033(9)
C13 0.0652(12) 0.0369(9) 0.0396(9) 0.0035(7) -0.0022(8) -0.0100(8)
C12 0.0442(9) 0.0323(8) 0.0336(8) 0.0018(6) -0.0003(7) -0.0001(7)
C11 0.0405(8) 0.0284(7) 0.0233(7) 0.0004(6) 0.0037(6) 0.0055(6)
C9 0.0248(7) 0.0307(7) 0.0287(7) 0.0002(6) 0.0056(6) 0.0050(6)
C8 0.0284(7) 0.0246(7) 0.0235(7) 0.0037(5) 0.0075(5) 0.0071(5)
C5 0.0256(7) 0.0290(7) 0.0215(7) 0.0069(5) 0.0057(5) 0.0056(5)
C6 0.0295(8) 0.0376(8) 0.0255(7) 0.0016(6) 0.0073(6) 0.0084(6)
C7 0.0250(7) 0.0451(9) 0.0304(8) 0.0050(7) 0.0076(6) 0.0076(6)
C2 0.0266(7) 0.0374(8) 0.0274(7) 0.0082(6) 0.0037(6) 0.0002(6)
C1 0.0329(9) 0.0412(9) 0.0399(9) 0.0073(7) 0.0050(7) 0.0018(7)
C4 0.0257(7) 0.0300(7) 0.0290(7) 0.0045(6) 0.0072(6) 0.0061(6)
C3 0.0327(8) 0.0304(8) 0.0295(8) 0.0030(6) 0.0057(6) 0.0037(6)
C10 0.0339(8) 0.0321(8) 0.0340(8) 0.0034(6) 0.0057(6) 0.0018(6)
C16 0.0497(10) 0.0370(9) 0.0465(10) 0.0037(7) 0.0083(8) 0.0134(7)
C15 0.0762(14) 0.0384(10) 0.0590(12) 0.0072(9) 0.0064(10) 0.0239(10)

loop_
_atom_type_symbol
_atom_type_description
_atom_type_scat_dispersion_real
_atom_type_scat_dispersion_imag
_atom_type_scat_source
C C 0.0033 0.0016 'International Tables Vol C Tables 4.2.6.8 and 6.1.1.4'
H H 0.0000 0.0000 'International Tables Vol C Tables 4.2.6.8 and 6.1.1.4'
N N 0.0061 0.0033 'International Tables Vol C Tables 4.2.6.8 and 6.1.1.4'
O O 0.0106 0.0060 'International Tables Vol C Tables 4.2.6.8 and 6.1.1.4'
F F 0.0171 0.0103 'International Tables Vol C Tables 4.2.6.8 and 6.1.1.4'

loop_
_geom_angle_atom_site_label_1
_geom_angle_atom_site_label_2
_geom_angle_atom_site_label_3
_geom_angle
_geom_angle_site_symmetry_1
_geom_angle_site_symmetry_3
_geom_angle_publ_flag
C8 O1 C9 105.18(10) . . ?
C9 O2 N2 107.21(9) . . ?
C8 N2 O2 105.93(10) . . ?
C13 C14 C15 120.07(17) . . ?
C13 C14 H14 120.0 . . ?
C15 C14 H14 120.0 . . ?
C14 C13 C12 120.14(18) . . ?
C14 C13 H13 119.9 . . ?
C12 C13 H13 119.9 . . ?
C11 C12 C13 119.86(16) . . ?
C11 C12 H12 120.1 . . ?
C13 C12 H12 120.1 . . ?
C12 C11 C16 120.13(14) . . ?
C12 C11 C9 119.83(13) . . ?
C16 C11 C9 120.03(14) . . ?
O1 C9 O2 105.01(10) . . ?
O1 C9 C11 112.00(11) . . ?
O2 C9 C11 112.07(11) . . ?
O1 C9 C10 107.05(11) . . ?
O2 C9 C10 107.65(11) . . ?
C11 C9 C10 112.61(11) . . ?
N2 C8 O1 115.79(12) . . ?
N2 C8 C5 126.20(12) . . ?
O1 C8 C5 118.01(11) . . ?
C6 C5 C4 120.18(13) . . ?
C6 C5 C8 119.40(12) . . ?
C4 C5 C8 120.41(12) . . ?
C7 C6 C5 119.84(13) . . ?
C7 C6 H6 120.1 . . ?
C5 C6 H6 120.1 . . ?
C6 C7 C2 119.95(13) . . ?
C6 C7 H7 120.0 . . ?
C2 C7 H7 120.0 . . ?
C7 C2 C3 120.65(13) . . ?
C7 C2 C1 117.79(13) . . ?
C3 C2 C1 121.54(14) . . ?
N1 C1 C2 176.71(17) . . ?
C3 C4 C5 120.10(13) . . ?
C3 C4 H4 120.0 . . ?
C5 C4 H4 120.0 . . ?
C4 C3 C2 119.28(13) . . ?
C4 C3 H3 120.4 . . ?
C2 C3 H3 120.4 . . ?
F1 C10 F3 107.80(12) . . ?
F1 C10 F2 107.88(12) . . ?
F3 C10 F2 107.43(12) . . ?
F1 C10 C9 111.10(12) . . ?
F3 C10 C9 111.63(12) . . ?
F2 C10 C9 110.82(12) . . ?
C11 C16 C15 119.22(17) . . ?
C11 C16 H16 120.4 . . ?
C15 C16 H16 120.4 . . ?
C14 C15 C16 120.57(17) . . ?
C14 C15 H15 119.7 . . ?
C16 C15 H15 119.7 . . ?

loop_
_geom_bond_atom_site_label_1
_geom_bond_atom_site_label_2
_geom_bond_distance
_geom_bond_site_symmetry_2
_geom_bond_publ_flag
F1 C10 1.3282(17) . ?
F2 C10 1.3368(17) . ?
F3 C10 1.3336(17) . ?
O1 C8 1.3626(16) . ?
O1 C9 1.4259(16) . ?
O2 C9 1.4276(16) . ?
O2 N2 1.4343(14) . ?
N1 C1 1.143(2) . ?
N2 C8 1.2722(17) . ?
C14 C13 1.374(3) . ?
C14 C15 1.375(3) . ?
C14 H14 0.9500 . ?
C13 C12 1.385(2) . ?
C13 H13 0.9500 . ?
C12 C11 1.384(2) . ?
C12 H12 0.9500 . ?
C11 C16 1.386(2) . ?
C11 C9 1.503(2) . ?
C9 C10 1.534(2) . ?
C8 C5 1.4581(19) . ?
C5 C6 1.3896(19) . ?
C5 C4 1.3978(19) . ?
C6 C7 1.378(2) . ?
C6 H6 0.9500 . ?
C7 C2 1.387(2) . ?
C7 H7 0.9500 . ?
C2 C3 1.397(2) . ?
C2 C1 1.445(2) . ?
C4 C3 1.378(2) . ?
C4 H4 0.9500 . ?
C3 H3 0.9500 . ?
C16 C15 1.388(2) . ?
C16 H16 0.9500 . ?
C15 H15 0.9500 . ?

loop_
_geom_torsion_atom_site_label_1
_geom_torsion_atom_site_label_2
_geom_torsion_atom_site_label_3
_geom_torsion_atom_site_label_4
_geom_torsion
_geom_torsion_site_symmetry_1
_geom_torsion_site_symmetry_2
_geom_torsion_site_symmetry_3
_geom_torsion_site_symmetry_4
_geom_torsion_publ_flag
C9 O2 N2 C8 6.50(13) . . . . ?
C15 C14 C13 C12 0.3(3) . . . . ?
C14 C13 C12 C11 0.3(2) . . . . ?
C13 C12 C11 C16 -0.5(2) . . . . ?
C13 C12 C11 C9 178.71(14) . . . . ?
C8 O1 C9 O2 8.60(13) . . . . ?
C8 O1 C9 C11 130.47(12) . . . . ?
C8 O1 C9 C10 -105.64(12) . . . . ?
N2 O2 C9 O1 -9.30(13) . . . . ?
N2 O2 C9 C11 -131.12(11) . . . . ?
N2 O2 C9 C10 104.52(12) . . . . ?
C12 C11 C9 O1 -153.43(13) . . . . ?
C16 C11 C9 O1 25.74(18) . . . . ?
C12 C11 C9 O2 -35.70(18) . . . . ?
C16 C11 C9 O2 143.48(14) . . . . ?
C12 C11 C9 C10 85.86(16) . . . . ?
C16 C11 C9 C10 -94.97(16) . . . . ?
O2 N2 C8 O1 -0.88(15) . . . . ?
O2 N2 C8 C5 179.18(12) . . . . ?
C9 O1 C8 N2 -5.05(15) . . . . ?
C9 O1 C8 C5 174.89(11) . . . . ?
N2 C8 C5 C6 -177.94(13) . . . . ?
O1 C8 C5 C6 2.12(18) . . . . ?
N2 C8 C5 C4 3.3(2) . . . . ?
O1 C8 C5 C4 -176.61(12) . . . . ?
C4 C5 C6 C7 0.5(2) . . . . ?
C8 C5 C6 C7 -178.22(12) . . . . ?
C5 C6 C7 C2 -0.2(2) . . . . ?
C6 C7 C2 C3 0.0(2) . . . . ?
C6 C7 C2 C1 -178.91(13) . . . . ?
C6 C5 C4 C3 -0.6(2) . . . . ?
C8 C5 C4 C3 178.08(12) . . . . ?
C5 C4 C3 C2 0.4(2) . . . . ?
C7 C2 C3 C4 -0.1(2) . . . . ?
C1 C2 C3 C4 178.75(13) . . . . ?
O1 C9 C10 F1 174.95(11) . . . . ?
O2 C9 C10 F1 62.51(15) . . . . ?
C11 C9 C10 F1 -61.53(15) . . . . ?
O1 C9 C10 F3 54.58(15) . . . . ?
O2 C9 C10 F3 -57.86(15) . . . . ?
C11 C9 C10 F3 178.10(11) . . . . ?
O1 C9 C10 F2 -65.12(14) . . . . ?
O2 C9 C10 F2 -177.57(11) . . . . ?
C11 C9 C10 F2 58.39(16) . . . . ?
C12 C11 C16 C15 0.1(2) . . . . ?
C9 C11 C16 C15 -179.11(15) . . . . ?
C13 C14 C15 C16 -0.7(3) . . . . ?
C11 C16 C15 C14 0.5(3) . . . . ?
